data_7007873
loop_
_publ_author_name
'Cotton, F. Albert'
'Chao, Hui'
'Murillo, Carlos A.'
'Wang, Qingsheng'

_publ_section_title
;
 A trimetal chain cocooned by two heptadentate polypyridylamide
 ligands.
;
_journal_issue 45
_journal_name_full 'Dalton transactions (Cambridge, England : 2003)'
_journal_page_first 5416
_journal_page_last 5422
_journal_paper_doi 10.1039/b612076h
_journal_year 2006
_chemical_formula_moiety Ni3(C27H23)2(BC24H20)2,3CH3COCH3
_chemical_formula_sum 'C111 H105 B2 N18 Ni3 O3'
_chemical_formula_weight 1936.88
_chemical_name_common Ni3(mpeptea)2(BPh4)2,3CH3COCH3
_chemical_name_systematic
;
?
;
_space_group_IT_number 14
_symmetry_cell_setting monoclinic
_symmetry_space_group_name_Hall '-P 2ybc'
_symmetry_space_group_name_H-M 'P 1 21/c 1'
_atom_sites_solution_hydrogens geom
_atom_sites_solution_primary direct
_atom_sites_solution_secondary difmap
_audit_creation_method SHELXL-97
_cell_angle_alpha 90.00
_cell_angle_beta 109.406(3)
_cell_angle_gamma 90.00
_cell_formula_units_Z 4
_cell_length_a 25.708(5)
_cell_length_b 15.112(3)
_cell_length_c 26.789(5)
_cell_measurement_reflns_used 17222
_cell_measurement_temperature 213(2)
_cell_measurement_theta_max 25
_cell_measurement_theta_min 2.05
_cell_volume 9816(3)
_computing_cell_refinement SAINT
_computing_data_collection SMART
_computing_data_reduction SAINT
_computing_molecular_graphics XP
_computing_publication_material CIFTAB
_computing_structure_refinement 'SHELXL-97 (Sheldrick, 1997)'
_computing_structure_solution 'SHELXS-97 (Sheldrick, 1990)'
_diffrn_ambient_temperature 213(2)
_diffrn_measured_fraction_theta_full 0.997
_diffrn_measured_fraction_theta_max 0.997
_diffrn_measurement_device_type 'Bruker Smart 1000'
_diffrn_measurement_method \w-scans
_diffrn_radiation_monochromator graphite
_diffrn_radiation_source 'fine-focus sealed tube'
_diffrn_radiation_type MoK\a
_diffrn_radiation_wavelength 0.71073
_diffrn_reflns_av_R_equivalents 0.0684
_diffrn_reflns_av_sigmaI/netI 0.0851
_diffrn_reflns_limit_h_max 30
_diffrn_reflns_limit_h_min -30
_diffrn_reflns_limit_k_max 17
_diffrn_reflns_limit_k_min -16
_diffrn_reflns_limit_l_max 27
_diffrn_reflns_limit_l_min -31
_diffrn_reflns_number 50931
_diffrn_reflns_theta_full 25.00
_diffrn_reflns_theta_max 25.00
_diffrn_reflns_theta_min 2.05
_diffrn_standards_number 0
_exptl_absorpt_coefficient_mu 0.632
_exptl_absorpt_correction_T_max 0.9167
_exptl_absorpt_correction_T_min 0.9001
_exptl_absorpt_correction_type multi-scan
_exptl_absorpt_process_details SADABS
_exptl_crystal_colour purple
_exptl_crystal_density_diffrn 1.311
_exptl_crystal_density_method 'not measured'
_exptl_crystal_description block
_exptl_crystal_F_000 4060
_exptl_crystal_size_max 0.17
_exptl_crystal_size_mid 0.16
_exptl_crystal_size_min 0.14
_refine_diff_density_max 0.888
_refine_diff_density_min -0.499
_refine_diff_density_rms 0.085
_refine_ls_extinction_method none
_refine_ls_goodness_of_fit_ref 1.034
_refine_ls_hydrogen_treatment noref
_refine_ls_matrix_type full
_refine_ls_number_parameters 1214
_refine_ls_number_reflns 17222
_refine_ls_number_restraints 31
_refine_ls_restrained_S_all 1.037
_refine_ls_R_factor_all 0.1206
_refine_ls_R_factor_gt 0.0600
_refine_ls_shift/su_max 0.001
_refine_ls_shift/su_mean 0.000
_refine_ls_structure_factor_coef Fsqd
_refine_ls_weighting_details 'calc w=1/[\s^2^(Fo^2^)+(0.0706P)^2^+13.5516P] where P=(Fo^2^+2Fc^2^)/3'
_refine_ls_weighting_scheme calc
_refine_ls_wR_factor_gt 0.1454
_refine_ls_wR_factor_ref 0.1776
_reflns_number_gt 9779
_reflns_number_total 17222
_reflns_threshold_expression >2sigma(I)
_cod_data_source_file b612076h.txt
_cod_data_source_block cif9
_cod_original_sg_symbol_H-M P2(1)/c
_cod_database_code 7007873

loop_
_symmetry_equiv_pos_as_xyz
'x, y, z'
'-x, y+1/2, -z+1/2'
'-x, -y, -z'
'x, -y-1/2, z-1/2'

loop_
_atom_site_label
_atom_site_type_symbol
_atom_site_fract_x
_atom_site_fract_y
_atom_site_fract_z
_atom_site_U_iso_or_equiv
_atom_site_adp_type
_atom_site_occupancy
_atom_site_symmetry_multiplicity
_atom_site_calc_flag
_atom_site_refinement_flags
_atom_site_disorder_assembly
_atom_site_disorder_group
Ni1 Ni 0.15247(2) 0.41241(4) 0.10348(2) 0.03036(17) Uani 1 1 d . . .
Ni3 Ni 0.30255(2) 0.60246(4) 0.12056(2) 0.03267(17) Uani 1 1 d . . .
Ni2 Ni 0.22707(2) 0.50800(4) 0.11162(2) 0.02789(16) Uani 1 1 d . . .
N1 N 0.24629(16) 0.6606(3) 0.05173(15) 0.0348(10) Uani 1 1 d . . .
N2 N 0.19620(15) 0.5317(2) 0.03816(15) 0.0309(9) Uani 1 1 d . . .
N3 N 0.14723(15) 0.4014(2) 0.02743(16) 0.0340(10) Uani 1 1 d . . .
N4 N 0.10793(17) 0.2605(3) 0.02632(18) 0.0425(11) Uani 1 1 d . . .
N5 N 0.08895(15) 0.3332(2) 0.09641(16) 0.0350(10) Uani 1 1 d . . .
N6 N 0.07214(16) 0.4097(3) 0.16654(19) 0.0444(11) Uani 1 1 d . . .
N7 N 0.16624(15) 0.4386(2) 0.18049(16) 0.0322(9) Uani 1 1 d . . .
N8 N 0.25385(14) 0.4809(2) 0.18417(15) 0.0307(9) Uani 1 1 d . . .
N9 N 0.34130(15) 0.5222(3) 0.18683(15) 0.0338(10) Uani 1 1 d . . .
N10 N 0.21422(16) 0.3150(3) 0.12294(16) 0.0356(10) Uani 1 1 d . . .
N11 N 0.26931(15) 0.4143(3) 0.09827(16) 0.0332(10) Uani 1 1 d . . .
N12 N 0.32395(15) 0.5153(3) 0.07469(16) 0.0364(10) Uani 1 1 d . . .
N13 N 0.36918(18) 0.6307(3) 0.04609(18) 0.0488(12) Uani 1 1 d . . .
N14 N 0.36650(16) 0.6820(3) 0.12858(17) 0.0383(10) Uani 1 1 d . . .
N15 N 0.36244(16) 0.7270(3) 0.21119(16) 0.0448(11) Uani 1 1 d . . .
N16 N 0.27183(15) 0.6758(2) 0.16640(15) 0.0321(9) Uani 1 1 d . . .
N17 N 0.18875(14) 0.6062(2) 0.12590(15) 0.0270(9) Uani 1 1 d . . .
N18 N 0.10701(14) 0.5315(2) 0.08688(15) 0.0302(9) Uani 1 1 d . . .
C1 C 0.1084(3) 0.1705(4) 0.0042(3) 0.0682(19) Uani 1 1 d . . .
H1A H 0.0966 0.1277 0.0253 0.102 Uiso 1 1 calc R . .
H1B H 0.1454 0.1562 0.0049 0.102 Uiso 1 1 calc R . .
H1C H 0.0833 0.1688 -0.0320 0.102 Uiso 1 1 calc R . .
C2 C 0.0260(2) 0.4434(4) 0.1823(3) 0.0675(19) Uani 1 1 d . . .
H2A H -0.0087 0.4232 0.1572 0.101 Uiso 1 1 calc R . .
H2B H 0.0267 0.5076 0.1827 0.101 Uiso 1 1 calc R . .
H2C H 0.0295 0.4216 0.2173 0.101 Uiso 1 1 calc R . .
C3 C 0.3771(3) 0.6636(5) -0.0027(3) 0.085(2) Uani 1 1 d . . .
H3A H 0.3856 0.7263 0.0009 0.128 Uiso 1 1 calc R . .
H3B H 0.3436 0.6542 -0.0325 0.128 Uiso 1 1 calc R . .
H3C H 0.4073 0.6319 -0.0086 0.128 Uiso 1 1 calc R . .
C4 C 0.4004(2) 0.7411(4) 0.2643(2) 0.0672(18) Uani 1 1 d . . .
H4A H 0.4380 0.7390 0.2639 0.101 Uiso 1 1 calc R . .
H4B H 0.3953 0.6952 0.2875 0.101 Uiso 1 1 calc R . .
H4C H 0.3935 0.7985 0.2770 0.101 Uiso 1 1 calc R . .
C11 C 0.2532(2) 0.7455(3) 0.0385(2) 0.0434(13) Uani 1 1 d . . .
H11A H 0.2839 0.7770 0.0602 0.052 Uiso 1 1 calc R . .
C12 C 0.2177(2) 0.7873(4) -0.0046(2) 0.0509(15) Uani 1 1 d . . .
H12A H 0.2246 0.8453 -0.0134 0.061 Uiso 1 1 calc R . .
C13 C 0.1715(2) 0.7415(4) -0.0348(2) 0.0526(15) Uani 1 1 d . . .
H13A H 0.1459 0.7692 -0.0641 0.063 Uiso 1 1 calc R . .
C14 C 0.1629(2) 0.6564(3) -0.0224(2) 0.0427(13) Uani 1 1 d . . .
H14A H 0.1311 0.6255 -0.0427 0.051 Uiso 1 1 calc R . .
C15 C 0.2021(2) 0.6155(3) 0.02116(19) 0.0326(11) Uani 1 1 d . . .
C21 C 0.16822(19) 0.4658(3) 0.0042(2) 0.0344(12) Uani 1 1 d . . .
C22 C 0.1637(2) 0.4592(4) -0.0490(2) 0.0447(13) Uani 1 1 d . . .
H22A H 0.1782 0.5037 -0.0651 0.054 Uiso 1 1 calc R . .
C23 C 0.1381(2) 0.3875(4) -0.0773(2) 0.0537(15) Uani 1 1 d . . .
H23A H 0.1340 0.3832 -0.1134 0.064 Uiso 1 1 calc R . .
C24 C 0.1183(2) 0.3216(4) -0.0536(2) 0.0525(15) Uani 1 1 d . . .
H24A H 0.1009 0.2718 -0.0731 0.063 Uiso 1 1 calc R . .
C25 C 0.1242(2) 0.3293(3) -0.0009(2) 0.0408(13) Uani 1 1 d . . .
C31 C 0.0757(2) 0.2709(3) 0.0583(2) 0.0427(13) Uani 1 1 d . . .
C32 C 0.0297(2) 0.2176(4) 0.0515(3) 0.0600(17) Uani 1 1 d . . .
H32A H 0.0198 0.1742 0.0249 0.072 Uiso 1 1 calc R . .
C33 C -0.0009(3) 0.2294(4) 0.0845(3) 0.0654(18) Uani 1 1 d . . .
H33A H -0.0321 0.1939 0.0799 0.079 Uiso 1 1 calc R . .
C34 C 0.0128(2) 0.2906(4) 0.1231(3) 0.0551(16) Uani 1 1 d . . .
H34A H -0.0082 0.2974 0.1456 0.066 Uiso 1 1 calc R . .
C35 C 0.0588(2) 0.3437(3) 0.1291(2) 0.0399(13) Uani 1 1 d . . .
C41 C 0.1250(2) 0.4352(3) 0.2006(2) 0.0388(13) Uani 1 1 d . . .
C42 C 0.1329(2) 0.4589(3) 0.2522(2) 0.0454(14) Uani 1 1 d . . .
H42A H 0.1040 0.4550 0.2663 0.054 Uiso 1 1 calc R . .
C43 C 0.1841(2) 0.4882(4) 0.2826(2) 0.0514(15) Uani 1 1 d . . .
H43A H 0.1904 0.5040 0.3180 0.062 Uiso 1 1 calc R . .
C44 C 0.2260(2) 0.4949(3) 0.2622(2) 0.0436(13) Uani 1 1 d . . .
H44A H 0.2607 0.5167 0.2831 0.052 Uiso 1 1 calc R . .
C45 C 0.21668(19) 0.4693(3) 0.2106(2) 0.0328(11) Uani 1 1 d . . .
C51 C 0.31007(19) 0.4763(3) 0.2100(2) 0.0362(12) Uani 1 1 d . . .
C52 C 0.3352(2) 0.4229(4) 0.2538(2) 0.0525(15) Uani 1 1 d . . .
H52A H 0.3135 0.3904 0.2696 0.063 Uiso 1 1 calc R . .
C53 C 0.3914(2) 0.4179(5) 0.2738(3) 0.0681(19) Uani 1 1 d . . .
H53A H 0.4086 0.3826 0.3037 0.082 Uiso 1 1 calc R . .
C54 C 0.4231(2) 0.4650(4) 0.2501(3) 0.0618(18) Uani 1 1 d . . .
H54A H 0.4618 0.4623 0.2633 0.074 Uiso 1 1 calc R . .
C55 C 0.39638(19) 0.5150(4) 0.2072(2) 0.0457(14) Uani 1 1 d . . .
H55A H 0.4177 0.5465 0.1907 0.055 Uiso 1 1 calc R . .
C61 C 0.2072(2) 0.2382(4) 0.1443(2) 0.0460(14) Uani 1 1 d . . .
H61A H 0.1721 0.2256 0.1462 0.055 Uiso 1 1 calc R . .
C62 C 0.2480(2) 0.1767(4) 0.1636(2) 0.0561(16) Uani 1 1 d . . .
H62A H 0.2411 0.1231 0.1780 0.067 Uiso 1 1 calc R . .
C63 C 0.2991(2) 0.1953(4) 0.1612(2) 0.0573(16) Uani 1 1 d . . .
H63A H 0.3284 0.1552 0.1749 0.069 Uiso 1 1 calc R . .
C64 C 0.3073(2) 0.2731(3) 0.1386(2) 0.0432(13) Uani 1 1 d . . .
H64A H 0.3423 0.2862 0.1365 0.052 Uiso 1 1 calc R . .
C65 C 0.26418(18) 0.3325(3) 0.1188(2) 0.0339(12) Uani 1 1 d . . .
C71 C 0.30617(19) 0.4313(3) 0.0724(2) 0.0360(12) Uani 1 1 d . . .
C72 C 0.3211(2) 0.3696(4) 0.0411(2) 0.0475(14) Uani 1 1 d . . .
H72A H 0.3072 0.3117 0.0378 0.057 Uiso 1 1 calc R . .
C73 C 0.3562(2) 0.3944(4) 0.0152(2) 0.0570(16) Uani 1 1 d . . .
H73A H 0.3682 0.3523 -0.0044 0.068 Uiso 1 1 calc R . .
C74 C 0.3742(2) 0.4802(4) 0.0175(2) 0.0531(15) Uani 1 1 d . . .
H74A H 0.3982 0.4975 -0.0005 0.064 Uiso 1 1 calc R . .
C75 C 0.3562(2) 0.5402(4) 0.0468(2) 0.0421(13) Uani 1 1 d . . .
C81 C 0.3908(2) 0.6830(4) 0.0909(2) 0.0449(14) Uani 1 1 d . . .
C82 C 0.4356(2) 0.7370(4) 0.0960(3) 0.0582(17) Uani 1 1 d . . .
H82A H 0.4532 0.7370 0.0703 0.070 Uiso 1 1 calc R . .
C83 C 0.4536(2) 0.7901(4) 0.1392(3) 0.0642(18) Uani 1 1 d . . .
H83A H 0.4832 0.8288 0.1425 0.077 Uiso 1 1 calc R . .
C84 C 0.4300(2) 0.7893(4) 0.1783(3) 0.0549(16) Uani 1 1 d . . .
H84A H 0.4435 0.8255 0.2083 0.066 Uiso 1 1 calc R . .
C85 C 0.3857(2) 0.7329(3) 0.1717(2) 0.0418(13) Uani 1 1 d . . .
C91 C 0.3054(2) 0.7275(3) 0.2046(2) 0.0394(13) Uani 1 1 d . . .
C92 C 0.2863(2) 0.7765(3) 0.2377(2) 0.0462(14) Uani 1 1 d . . .
H92A H 0.3098 0.8149 0.2628 0.055 Uiso 1 1 calc R . .
C93 C 0.2313(2) 0.7681(4) 0.2335(2) 0.0471(14) Uani 1 1 d . . .
H93A H 0.2174 0.8007 0.2562 0.057 Uiso 1 1 calc R . .
C94 C 0.1972(2) 0.7128(3) 0.1965(2) 0.0384(12) Uani 1 1 d . . .
H94A H 0.1602 0.7057 0.1944 0.046 Uiso 1 1 calc R . .
C95 C 0.21771(18) 0.6674(3) 0.16207(19) 0.0302(11) Uani 1 1 d . . .
C101 C 0.13273(19) 0.6099(3) 0.10307(18) 0.0287(11) Uani 1 1 d . . .
C102 C 0.1020(2) 0.6876(3) 0.0945(2) 0.0405(13) Uani 1 1 d . . .
H10A H 0.1198 0.7422 0.1049 0.049 Uiso 1 1 calc R . .
C103 C 0.0461(2) 0.6847(4) 0.0709(2) 0.0491(15) Uani 1 1 d . . .
H10B H 0.0253 0.7372 0.0654 0.059 Uiso 1 1 calc R . .
C104 C 0.0200(2) 0.6042(3) 0.0553(2) 0.0459(14) Uani 1 1 d . . .
H10C H -0.0185 0.6004 0.0403 0.055 Uiso 1 1 calc R . .
C105 C 0.05215(19) 0.5313(3) 0.06240(19) 0.0368(12) Uani 1 1 d . . .
H10D H 0.0350 0.4771 0.0494 0.044 Uiso 1 1 calc R . .
B1 B 0.0436(2) 0.9522(4) 0.1762(2) 0.0369(14) Uani 1 1 d . . .
B2 B 0.4065(3) 1.0339(5) 0.3350(3) 0.0513(17) Uani 1 1 d . . .
C111 C 0.0726(2) 0.9360(3) 0.1310(2) 0.0385(12) Uani 1 1 d . . .
C112 C 0.0463(2) 0.9446(3) 0.0769(2) 0.0499(15) Uani 1 1 d . . .
H11B H 0.0081 0.9550 0.0646 0.060 Uiso 1 1 calc R . .
C113 C 0.0733(3) 0.9384(4) 0.0400(2) 0.0556(16) Uani 1 1 d . . .
H11C H 0.0537 0.9445 0.0037 0.067 Uiso 1 1 calc R . .
C114 C 0.1289(3) 0.9235(4) 0.0571(3) 0.0609(17) Uani 1 1 d . . .
H11D H 0.1479 0.9204 0.0326 0.073 Uiso 1 1 calc R . .
C115 C 0.1573(3) 0.9130(4) 0.1105(3) 0.0557(16) Uani 1 1 d . . .
H11E H 0.1955 0.9022 0.1225 0.067 Uiso 1 1 calc R . .
C116 C 0.1289(2) 0.9185(3) 0.1462(2) 0.0451(14) Uani 1 1 d . . .
H11F H 0.1484 0.9101 0.1824 0.054 Uiso 1 1 calc R . .
C121 C -0.0240(2) 0.9470(3) 0.1500(2) 0.0407(13) Uani 1 1 d . . .
C122 C -0.0563(2) 0.8761(3) 0.15370(19) 0.0367(12) Uani 1 1 d . . .
H12B H -0.0386 0.8261 0.1727 0.044 Uiso 1 1 calc R . .
C123 C -0.1135(2) 0.8740(4) 0.1309(2) 0.0460(14) Uani 1 1 d . . .
H12C H -0.1333 0.8238 0.1348 0.055 Uiso 1 1 calc R . .
C124 C -0.1409(2) 0.9460(4) 0.1026(2) 0.0540(16) Uani 1 1 d . . .
H12D H -0.1795 0.9458 0.0873 0.065 Uiso 1 1 calc R . .
C125 C -0.1110(3) 1.0166(4) 0.0974(3) 0.078(2) Uani 1 1 d . . .
H12E H -0.1289 1.0660 0.0778 0.094 Uiso 1 1 calc R . .
C126 C -0.0542(3) 1.0167(4) 0.1207(3) 0.082(2) Uani 1 1 d . . .
H12F H -0.0349 1.0673 0.1164 0.099 Uiso 1 1 calc R . .
C131 C 0.0667(2) 0.8775(3) 0.2231(2) 0.0402(13) Uani 1 1 d . . .
C132 C 0.0678(2) 0.7882(4) 0.2101(3) 0.0510(15) Uani 1 1 d . . .
H13B H 0.0548 0.7718 0.1742 0.061 Uiso 1 1 calc R . .
C133 C 0.0877(2) 0.7222(4) 0.2485(3) 0.0621(18) Uani 1 1 d . . .
H13C H 0.0876 0.6628 0.2379 0.075 Uiso 1 1 calc R . .
C134 C 0.1070(3) 0.7431(6) 0.3009(3) 0.075(2) Uani 1 1 d . . .
H13D H 0.1201 0.6988 0.3266 0.091 Uiso 1 1 calc R . .
C135 C 0.1069(2) 0.8314(6) 0.3153(3) 0.069(2) Uani 1 1 d . . .
H13E H 0.1200 0.8474 0.3512 0.083 Uiso 1 1 calc R . .
C136 C 0.0876(2) 0.8954(4) 0.2770(3) 0.0553(16) Uani 1 1 d . . .
H13F H 0.0887 0.9547 0.2880 0.066 Uiso 1 1 calc R . .
C141 C 0.0602(2) 1.0504(3) 0.2021(2) 0.0402(13) Uani 1 1 d . . .
C142 C 0.0316(2) 1.0890(4) 0.2321(3) 0.0653(19) Uani 1 1 d . . .
H14B H 0.0005 1.0594 0.2347 0.078 Uiso 1 1 calc R . .
C143 C 0.0463(3) 1.1685(4) 0.2582(3) 0.075(2) Uani 1 1 d . . .
H14C H 0.0252 1.1912 0.2779 0.090 Uiso 1 1 calc R . .
C144 C 0.0912(2) 1.2148(4) 0.2558(2) 0.0581(16) Uani 1 1 d . . .
H14D H 0.1020 1.2683 0.2742 0.070 Uiso 1 1 calc R . .
C145 C 0.1196(2) 1.1795(4) 0.2252(2) 0.0518(15) Uani 1 1 d . . .
H14E H 0.1503 1.2101 0.2222 0.062 Uiso 1 1 calc R . .
C146 C 0.1042(2) 1.1001(3) 0.1989(2) 0.0398(13) Uani 1 1 d . . .
H14F H 0.1245 1.0790 0.1778 0.048 Uiso 1 1 calc R . .
C151 C 0.3409(2) 1.0188(4) 0.3265(2) 0.0533(15) Uani 1 1 d . . .
C152 C 0.2988(3) 1.0180(4) 0.2781(3) 0.0649(18) Uani 1 1 d . . .
H15A H 0.3077 1.0264 0.2472 0.078 Uiso 1 1 calc R . .
C153 C 0.2451(3) 1.0054(5) 0.2737(4) 0.094(3) Uani 1 1 d . . .
H15B H 0.2180 1.0061 0.2399 0.112 Uiso 1 1 calc R . .
C154 C 0.2297(3) 0.9921(6) 0.3161(5) 0.105(3) Uani 1 1 d . . .
H15C H 0.1926 0.9807 0.3122 0.126 Uiso 1 1 calc R . .
C155 C 0.2688(3) 0.9955(6) 0.3651(4) 0.117(3) Uani 1 1 d . . .
H15D H 0.2665 0.9401 0.3834 0.141 Uiso 1 1 calc R . .
H15E H 0.2587 1.0434 0.3847 0.141 Uiso 1 1 calc R . .
C156 C 0.3244(3) 1.0079(6) 0.3696(3) 0.094(3) Uani 1 1 d . . .
H15F H 0.3512 1.0087 0.4035 0.113 Uiso 1 1 calc R . .
C161 C 0.4411(2) 0.9420(4) 0.3536(2) 0.0517(15) Uani 1 1 d . . .
C162 C 0.4221(3) 0.8698(5) 0.3738(3) 0.0716(19) Uani 1 1 d . . .
H16A H 0.3865 0.8713 0.3763 0.086 Uiso 1 1 calc R . .
C163 C 0.4542(4) 0.7953(5) 0.3904(3) 0.095(3) Uani 1 1 d . . .
H16B H 0.4402 0.7473 0.4043 0.114 Uiso 1 1 calc R . .
C164 C 0.5061(5) 0.7900(6) 0.3872(3) 0.104(3) Uani 1 1 d . . .
H16C H 0.5270 0.7381 0.3977 0.125 Uiso 1 1 calc R . .
C165 C 0.5276(3) 0.8616(7) 0.3683(3) 0.096(3) Uani 1 1 d . . .
H16D H 0.5635 0.8597 0.3665 0.115 Uiso 1 1 calc R . .
C166 C 0.4950(3) 0.9356(5) 0.3521(3) 0.0704(19) Uani 1 1 d . . .
H16E H 0.5097 0.9843 0.3394 0.084 Uiso 1 1 calc R . .
C171 C 0.4272(2) 1.1080(4) 0.3819(2) 0.0507(15) Uani 1 1 d . . .
C172 C 0.4617(2) 1.0879(4) 0.4327(2) 0.0541(16) Uani 1 1 d . . .
H17A H 0.4775 1.0312 0.4393 0.065 Uiso 1 1 calc R . .
C173 C 0.4737(3) 1.1477(5) 0.4737(3) 0.0641(18) Uani 1 1 d . . .
H17B H 0.4964 1.1304 0.5076 0.077 Uiso 1 1 calc R . .
C174 C 0.4531(3) 1.2319(5) 0.4658(3) 0.076(2) Uani 1 1 d . . .
H17C H 0.4619 1.2730 0.4938 0.091 Uiso 1 1 calc R . .
C175 C 0.4192(3) 1.2548(5) 0.4160(4) 0.078(2) Uani 1 1 d . . .
H17D H 0.4047 1.3124 0.4097 0.093 Uiso 1 1 calc R . .
C176 C 0.4062(2) 1.1944(4) 0.3751(3) 0.0642(18) Uani 1 1 d . . .
H17E H 0.3824 1.2118 0.3416 0.077 Uiso 1 1 calc R . .
C181 C 0.4169(2) 1.0660(5) 0.2799(3) 0.0608(17) Uani 1 1 d . . .
C182 C 0.4055(3) 1.0088(5) 0.2373(3) 0.086(2) Uani 1 1 d . . .
H18A H 0.3900 0.9534 0.2399 0.104 Uiso 1 1 calc R . .
C183 C 0.4160(4) 1.0295(6) 0.1904(3) 0.096(3) Uani 1 1 d . . .
H18B H 0.4076 0.9885 0.1625 0.115 Uiso 1 1 calc R . .
C184 C 0.4380(3) 1.1079(8) 0.1858(4) 0.095(3) Uani 1 1 d . . .
H18C H 0.4450 1.1223 0.1545 0.114 Uiso 1 1 calc R . .
C185 C 0.4500(3) 1.1669(7) 0.2262(4) 0.094(3) Uani 1 1 d . . .
H18D H 0.4651 1.2222 0.2227 0.112 Uiso 1 1 calc R . .
C186 C 0.4401(2) 1.1457(5) 0.2729(3) 0.076(2) Uani 1 1 d . . .
H18E H 0.4495 1.1871 0.3007 0.092 Uiso 1 1 calc R . .
O1 O 0.2927(3) 1.3671(5) 0.3690(3) 0.173(4) Uani 1 1 d D . .
C1S C 0.2701(3) 1.2949(6) 0.3652(4) 0.106(3) Uani 1 1 d D . .
C2S C 0.2496(4) 1.2524(6) 0.3158(4) 0.130(4) Uani 1 1 d D . .
H2SA H 0.2561 1.2894 0.2889 0.196 Uiso 1 1 calc R . .
H2SB H 0.2104 1.2422 0.3071 0.196 Uiso 1 1 calc R . .
H2SC H 0.2684 1.1962 0.3174 0.196 Uiso 1 1 calc R . .
C3S C 0.2659(4) 1.2577(8) 0.4116(4) 0.173(6) Uani 1 1 d D . .
H3SA H 0.2823 1.2975 0.4410 0.260 Uiso 1 1 calc R . .
H3SB H 0.2852 1.2015 0.4184 0.260 Uiso 1 1 calc R . .
H3SC H 0.2274 1.2485 0.4074 0.260 Uiso 1 1 calc R . .
O2 O 0.2632(6) 1.0456(15) 0.0421(9) 0.490(18) Uani 1 1 d D . .
C4S C 0.3098(6) 1.0268(10) 0.0401(5) 0.44(3) Uani 1 1 d D . .
C5S C 0.3487(6) 1.0877(9) 0.0344(6) 0.247(8) Uani 1 1 d D . .
H5SA H 0.3331 1.1468 0.0304 0.370 Uiso 1 1 calc R . .
H5SB H 0.3582 1.0726 0.0033 0.370 Uiso 1 1 calc R . .
H5SC H 0.3815 1.0856 0.0655 0.370 Uiso 1 1 calc R . .
C6S C 0.3244(6) 0.9377(9) 0.0512(8) 0.259(11) Uani 1 1 d D . .
H6SA H 0.2929 0.9049 0.0535 0.389 Uiso 1 1 calc R . .
H6SB H 0.3545 0.9334 0.0845 0.389 Uiso 1 1 calc R . .
H6SC H 0.3360 0.9132 0.0231 0.389 Uiso 1 1 calc R . .
O3 O 0.7316(6) 1.2190(11) 0.1240(6) 0.361(8) Uiso 1 1 d D . .
C7S C 0.7122(6) 1.1433(11) 0.1108(6) 0.273(9) Uiso 1 1 d D . .
C8S C 0.6615(7) 1.1074(12) 0.1086(8) 0.313(11) Uiso 1 1 d D . .
H8SA H 0.6417 1.1496 0.1228 0.469 Uiso 1 1 calc R . .
H8SB H 0.6675 1.0534 0.1292 0.469 Uiso 1 1 calc R . .
H8SC H 0.6400 1.0944 0.0721 0.469 Uiso 1 1 calc R . .
C9S C 0.7465(7) 1.0894(12) 0.0931(8) 0.307(10) Uiso 1 1 d D . .
H9SA H 0.7807 1.1204 0.0969 0.460 Uiso 1 1 calc R . .
H9SB H 0.7282 1.0748 0.0561 0.460 Uiso 1 1 calc R . .
H9SC H 0.7546 1.0354 0.1139 0.460 Uiso 1 1 calc R . .

loop_
_atom_site_aniso_label
_atom_site_aniso_U_11
_atom_site_aniso_U_22
_atom_site_aniso_U_33
_atom_site_aniso_U_23
_atom_site_aniso_U_13
_atom_site_aniso_U_12
Ni1 0.0265(3) 0.0276(3) 0.0378(4) -0.0007(3) 0.0117(3) 0.0014(3)
Ni3 0.0302(3) 0.0364(4) 0.0341(4) -0.0006(3) 0.0144(3) -0.0026(3)
Ni2 0.0268(3) 0.0281(3) 0.0305(4) -0.0008(3) 0.0119(3) 0.0023(3)
N1 0.039(2) 0.037(2) 0.032(2) 0.001(2) 0.016(2) 0.000(2)
N2 0.036(2) 0.027(2) 0.030(2) -0.0017(18) 0.0103(18) 0.0005(18)
N3 0.030(2) 0.027(2) 0.043(3) -0.007(2) 0.0092(19) 0.0000(18)
N4 0.044(3) 0.024(2) 0.057(3) -0.008(2) 0.014(2) 0.000(2)
N5 0.031(2) 0.026(2) 0.045(3) 0.002(2) 0.009(2) 0.0023(18)
N6 0.033(2) 0.046(3) 0.063(3) -0.002(2) 0.028(2) 0.000(2)
N7 0.031(2) 0.028(2) 0.040(3) 0.0065(19) 0.015(2) 0.0049(18)
N8 0.027(2) 0.034(2) 0.032(2) 0.0019(18) 0.0119(18) 0.0008(17)
N9 0.027(2) 0.040(2) 0.036(2) -0.002(2) 0.0112(19) 0.0017(18)
N10 0.036(2) 0.029(2) 0.043(3) 0.000(2) 0.015(2) 0.0043(19)
N11 0.031(2) 0.033(2) 0.039(3) 0.0023(19) 0.0166(19) 0.0022(18)
N12 0.033(2) 0.037(3) 0.042(3) -0.001(2) 0.018(2) -0.0003(19)
N13 0.051(3) 0.056(3) 0.048(3) 0.000(2) 0.028(2) -0.014(2)
N14 0.035(2) 0.044(3) 0.038(3) 0.007(2) 0.014(2) 0.002(2)
N15 0.036(2) 0.060(3) 0.031(3) -0.004(2) 0.002(2) -0.017(2)
N16 0.032(2) 0.029(2) 0.034(2) 0.0006(19) 0.0102(19) -0.0013(18)
N17 0.026(2) 0.026(2) 0.029(2) -0.0013(18) 0.0100(17) 0.0000(17)
N18 0.025(2) 0.031(2) 0.033(2) -0.0014(18) 0.0079(18) 0.0029(17)
C1 0.081(5) 0.040(4) 0.077(5) -0.018(3) 0.018(4) 0.006(3)
C2 0.052(4) 0.080(5) 0.086(5) 0.003(4) 0.044(4) 0.010(3)
C3 0.087(5) 0.102(6) 0.080(5) 0.024(5) 0.045(4) -0.005(4)
C4 0.060(4) 0.081(5) 0.053(4) -0.010(4) 0.008(3) -0.017(4)
C11 0.051(3) 0.038(3) 0.048(4) -0.001(3) 0.025(3) -0.004(3)
C12 0.068(4) 0.037(3) 0.051(4) 0.008(3) 0.023(3) 0.000(3)
C13 0.065(4) 0.048(4) 0.042(4) 0.013(3) 0.015(3) 0.010(3)
C14 0.047(3) 0.044(3) 0.034(3) 0.001(3) 0.009(3) 0.001(3)
C15 0.039(3) 0.033(3) 0.029(3) -0.004(2) 0.015(2) 0.002(2)
C21 0.033(3) 0.030(3) 0.039(3) -0.003(2) 0.012(2) 0.000(2)
C22 0.053(3) 0.050(3) 0.034(3) -0.009(3) 0.019(3) -0.003(3)
C23 0.067(4) 0.054(4) 0.042(4) -0.015(3) 0.020(3) -0.002(3)
C24 0.059(4) 0.046(4) 0.052(4) -0.019(3) 0.017(3) -0.001(3)
C25 0.034(3) 0.035(3) 0.051(4) -0.008(3) 0.011(3) 0.004(2)
C31 0.043(3) 0.026(3) 0.051(4) 0.005(3) 0.005(3) -0.003(2)
C32 0.064(4) 0.047(4) 0.061(4) -0.001(3) 0.010(3) -0.025(3)
C33 0.064(4) 0.066(4) 0.061(5) 0.012(4) 0.014(4) -0.028(3)
C34 0.045(3) 0.060(4) 0.062(4) 0.009(3) 0.021(3) -0.011(3)
C35 0.032(3) 0.035(3) 0.052(4) 0.010(3) 0.014(3) -0.001(2)
C41 0.036(3) 0.035(3) 0.052(4) 0.004(3) 0.024(3) 0.002(2)
C42 0.049(3) 0.047(3) 0.051(4) 0.006(3) 0.032(3) 0.002(3)
C43 0.063(4) 0.060(4) 0.039(3) 0.000(3) 0.028(3) -0.005(3)
C44 0.042(3) 0.049(3) 0.043(3) -0.001(3) 0.018(3) -0.007(3)
C45 0.034(3) 0.031(3) 0.036(3) 0.007(2) 0.015(2) 0.004(2)
C51 0.035(3) 0.035(3) 0.038(3) -0.002(2) 0.013(2) 0.003(2)
C52 0.043(3) 0.059(4) 0.052(4) 0.023(3) 0.012(3) 0.002(3)
C53 0.040(3) 0.088(5) 0.065(4) 0.034(4) 0.002(3) 0.015(3)
C54 0.026(3) 0.073(4) 0.077(5) 0.024(4) 0.005(3) 0.003(3)
C55 0.026(3) 0.053(4) 0.057(4) 0.005(3) 0.012(3) 0.002(3)
C61 0.041(3) 0.047(3) 0.052(4) 0.009(3) 0.018(3) 0.005(3)
C62 0.049(3) 0.040(3) 0.083(5) 0.020(3) 0.026(3) 0.012(3)
C63 0.051(4) 0.045(4) 0.075(5) 0.016(3) 0.020(3) 0.020(3)
C64 0.034(3) 0.042(3) 0.056(4) 0.004(3) 0.019(3) 0.009(2)
C65 0.028(3) 0.037(3) 0.037(3) -0.008(2) 0.012(2) 0.003(2)
C71 0.028(3) 0.043(3) 0.037(3) 0.002(2) 0.011(2) 0.008(2)
C72 0.047(3) 0.049(3) 0.055(4) -0.013(3) 0.028(3) 0.001(3)
C73 0.053(4) 0.070(4) 0.057(4) -0.016(3) 0.031(3) 0.003(3)
C74 0.050(3) 0.077(4) 0.046(4) -0.007(3) 0.032(3) -0.006(3)
C75 0.038(3) 0.053(4) 0.043(3) -0.003(3) 0.024(3) -0.003(3)
C81 0.038(3) 0.042(3) 0.061(4) 0.005(3) 0.025(3) -0.004(3)
C82 0.055(4) 0.052(4) 0.086(5) -0.012(4) 0.047(4) -0.014(3)
C83 0.054(4) 0.051(4) 0.098(5) -0.015(4) 0.041(4) -0.021(3)
C84 0.049(3) 0.048(4) 0.072(4) -0.013(3) 0.025(3) -0.017(3)
C85 0.039(3) 0.040(3) 0.045(4) 0.002(3) 0.013(3) -0.003(2)
C91 0.040(3) 0.038(3) 0.036(3) 0.000(3) 0.008(3) -0.010(2)
C92 0.049(3) 0.042(3) 0.042(3) -0.011(3) 0.007(3) -0.005(3)
C93 0.050(3) 0.044(3) 0.049(4) -0.012(3) 0.019(3) 0.005(3)
C94 0.033(3) 0.040(3) 0.041(3) -0.006(3) 0.010(2) 0.004(2)
C95 0.031(3) 0.026(3) 0.032(3) 0.004(2) 0.009(2) 0.004(2)
C101 0.035(3) 0.025(3) 0.027(3) 0.001(2) 0.012(2) 0.003(2)
C102 0.045(3) 0.033(3) 0.037(3) -0.001(2) 0.005(3) 0.003(2)
C103 0.045(3) 0.042(3) 0.048(4) -0.003(3) -0.001(3) 0.017(3)
C104 0.030(3) 0.045(3) 0.050(4) -0.008(3) -0.003(3) 0.010(3)
C105 0.032(3) 0.034(3) 0.037(3) -0.001(2) 0.002(2) 0.002(2)
B1 0.038(3) 0.028(3) 0.047(4) 0.001(3) 0.017(3) 0.002(3)
B2 0.043(4) 0.060(4) 0.049(4) 0.004(4) 0.014(3) 0.003(3)
C111 0.042(3) 0.023(3) 0.050(4) -0.001(2) 0.014(3) 0.000(2)
C112 0.054(3) 0.038(3) 0.054(4) 0.006(3) 0.013(3) -0.009(3)
C113 0.078(5) 0.045(4) 0.041(4) -0.007(3) 0.016(3) -0.019(3)
C114 0.094(5) 0.047(4) 0.059(5) -0.008(3) 0.048(4) -0.005(4)
C115 0.063(4) 0.046(4) 0.068(5) 0.002(3) 0.035(4) 0.006(3)
C116 0.056(3) 0.036(3) 0.048(4) -0.002(3) 0.023(3) 0.002(3)
C121 0.044(3) 0.034(3) 0.047(3) 0.005(3) 0.019(3) 0.005(2)
C122 0.043(3) 0.037(3) 0.032(3) -0.003(2) 0.014(2) 0.000(2)
C123 0.046(3) 0.052(4) 0.044(3) -0.008(3) 0.020(3) -0.008(3)
C124 0.038(3) 0.072(4) 0.049(4) -0.013(3) 0.011(3) 0.005(3)
C125 0.052(4) 0.055(4) 0.110(6) 0.023(4) 0.004(4) 0.023(3)
C126 0.057(4) 0.038(4) 0.138(7) 0.029(4) 0.014(4) 0.003(3)
C131 0.033(3) 0.043(3) 0.050(4) 0.007(3) 0.022(3) 0.000(2)
C132 0.050(3) 0.042(3) 0.069(4) 0.010(3) 0.029(3) 0.007(3)
C133 0.057(4) 0.042(4) 0.099(6) 0.020(4) 0.042(4) 0.008(3)
C134 0.054(4) 0.091(6) 0.083(6) 0.040(5) 0.026(4) 0.014(4)
C135 0.047(4) 0.108(6) 0.047(4) 0.023(4) 0.008(3) 0.002(4)
C136 0.044(3) 0.059(4) 0.061(4) 0.008(3) 0.015(3) -0.004(3)
C141 0.040(3) 0.037(3) 0.050(3) 0.000(3) 0.023(3) 0.006(2)
C142 0.058(4) 0.060(4) 0.097(5) -0.025(4) 0.051(4) -0.016(3)
C143 0.072(4) 0.063(4) 0.113(6) -0.039(4) 0.060(4) -0.010(4)
C144 0.070(4) 0.045(4) 0.068(4) -0.012(3) 0.033(4) -0.003(3)
C145 0.056(3) 0.051(4) 0.054(4) -0.009(3) 0.025(3) -0.017(3)
C146 0.041(3) 0.038(3) 0.044(3) -0.002(3) 0.020(3) 0.000(2)
C151 0.044(3) 0.058(4) 0.055(4) 0.000(3) 0.011(3) 0.003(3)
C152 0.060(4) 0.054(4) 0.066(5) 0.005(3) 0.001(4) -0.004(3)
C153 0.056(5) 0.061(5) 0.126(8) -0.003(5) -0.021(5) -0.014(4)
C154 0.035(4) 0.090(6) 0.174(11) 0.006(7) 0.011(6) -0.014(4)
C155 0.075(6) 0.122(8) 0.169(10) -0.003(7) 0.059(7) -0.014(5)
C156 0.050(4) 0.157(8) 0.076(5) 0.012(5) 0.024(4) -0.018(5)
C161 0.049(3) 0.064(4) 0.038(3) 0.001(3) 0.009(3) 0.003(3)
C162 0.073(5) 0.069(5) 0.060(5) 0.014(4) 0.006(4) 0.002(4)
C163 0.119(7) 0.067(5) 0.080(6) 0.002(4) 0.006(5) 0.013(5)
C164 0.140(9) 0.086(7) 0.067(6) 0.005(5) 0.010(6) 0.065(6)
C165 0.077(5) 0.136(8) 0.063(5) 0.001(5) 0.008(4) 0.053(6)
C166 0.060(4) 0.088(5) 0.065(5) 0.010(4) 0.023(4) 0.017(4)
C171 0.038(3) 0.061(4) 0.059(4) 0.011(3) 0.025(3) 0.000(3)
C172 0.056(4) 0.056(4) 0.060(4) 0.001(3) 0.033(3) -0.003(3)
C173 0.073(4) 0.065(5) 0.066(5) 0.004(4) 0.038(4) -0.003(4)
C174 0.071(5) 0.088(6) 0.085(6) -0.021(5) 0.046(5) -0.030(4)
C175 0.068(5) 0.057(5) 0.119(7) -0.007(5) 0.046(5) -0.005(4)
C176 0.052(4) 0.060(4) 0.082(5) 0.008(4) 0.024(4) 0.001(3)
C181 0.049(4) 0.079(5) 0.056(4) 0.021(4) 0.019(3) 0.021(3)
C182 0.140(7) 0.071(5) 0.062(5) 0.021(4) 0.052(5) 0.046(5)
C183 0.135(7) 0.090(6) 0.076(6) 0.023(5) 0.054(5) 0.061(6)
C184 0.083(6) 0.136(9) 0.080(7) 0.037(6) 0.046(5) 0.048(6)
C185 0.044(4) 0.143(8) 0.093(6) 0.055(6) 0.021(4) -0.002(5)
C186 0.046(4) 0.113(6) 0.069(5) 0.025(4) 0.016(3) -0.011(4)
O1 0.195(8) 0.097(5) 0.153(7) 0.014(5) -0.040(6) -0.005(5)
C1S 0.071(5) 0.062(6) 0.152(10) -0.010(6) -0.005(6) 0.008(4)
C2S 0.117(8) 0.104(7) 0.141(9) -0.009(7) 0.003(7) -0.016(6)
C3S 0.132(9) 0.236(15) 0.172(12) 0.103(11) 0.078(9) 0.049(9)
O2 0.251(17) 0.72(4) 0.54(3) -0.29(3) 0.182(19) -0.22(2)
C4S 0.46(4) 0.75(7) 0.113(14) -0.12(3) 0.09(2) -0.49(5)
C5S 0.199(16) 0.28(2) 0.225(19) 0.024(15) 0.026(14) -0.010(15)
C6S 0.185(16) 0.29(2) 0.24(2) 0.018(17) -0.021(14) -0.123(15)

loop_
_atom_type_symbol
_atom_type_description
_atom_type_scat_dispersion_real
_atom_type_scat_dispersion_imag
_atom_type_scat_source
C C 0.0033 0.0016 'International Tables Vol C Tables 4.2.6.8 and 6.1.1.4'
H H 0.0000 0.0000 'International Tables Vol C Tables 4.2.6.8 and 6.1.1.4'
B B 0.0013 0.0007 'International Tables Vol C Tables 4.2.6.8 and 6.1.1.4'
N N 0.0061 0.0033 'International Tables Vol C Tables 4.2.6.8 and 6.1.1.4'
Ni Ni 0.3393 1.1124 'International Tables Vol C Tables 4.2.6.8 and 6.1.1.4'
O O 0.0106 0.0060 'International Tables Vol C Tables 4.2.6.8 and 6.1.1.4'

loop_
_geom_angle_atom_site_label_1
_geom_angle_atom_site_label_2
_geom_angle_atom_site_label_3
_geom_angle
_geom_angle_site_symmetry_1
_geom_angle_site_symmetry_3
_geom_angle_publ_flag
N5 Ni1 N3 94.46(16) . . ?
N5 Ni1 N7 94.33(16) . . ?
N3 Ni1 N7 171.08(16) . . ?
N5 Ni1 N10 97.54(15) . . ?
N3 Ni1 N10 89.08(15) . . ?
N7 Ni1 N10 91.30(15) . . ?
N5 Ni1 N18 96.53(15) . . ?
N3 Ni1 N18 90.63(15) . . ?
N7 Ni1 N18 86.83(15) . . ?
N10 Ni1 N18 165.91(15) . . ?
N5 Ni1 Ni2 179.25(12) . . ?
N3 Ni1 Ni2 85.55(11) . . ?
N7 Ni1 Ni2 85.64(11) . . ?
N10 Ni1 Ni2 83.21(11) . . ?
N18 Ni1 Ni2 82.72(10) . . ?
N14 Ni3 N12 94.48(17) . . ?
N14 Ni3 N16 94.56(16) . . ?
N12 Ni3 N16 170.90(16) . . ?
N14 Ni3 N9 96.58(15) . . ?
N12 Ni3 N9 89.38(16) . . ?
N16 Ni3 N9 88.52(15) . . ?
N14 Ni3 N1 98.28(16) . . ?
N12 Ni3 N1 89.18(16) . . ?
N16 Ni3 N1 90.58(15) . . ?
N9 Ni3 N1 165.13(15) . . ?
N14 Ni3 Ni2 179.65(13) . . ?
N12 Ni3 Ni2 85.65(11) . . ?
N16 Ni3 Ni2 85.31(11) . . ?
N9 Ni3 Ni2 83.09(10) . . ?
N1 Ni3 Ni2 82.04(11) . . ?
N8 Ni2 N17 89.91(16) . . ?
N8 Ni2 N11 89.78(17) . . ?
N17 Ni2 N11 176.46(16) . . ?
N8 Ni2 N2 176.61(16) . . ?
N17 Ni2 N2 89.74(16) . . ?
N11 Ni2 N2 90.78(16) . . ?
N8 Ni2 Ni1 88.22(11) . . ?
N17 Ni2 Ni1 92.12(11) . . ?
N11 Ni2 Ni1 91.39(12) . . ?
N2 Ni2 Ni1 88.42(12) . . ?
N8 Ni2 Ni3 91.19(11) . . ?
N17 Ni2 Ni3 88.34(11) . . ?
N11 Ni2 Ni3 88.15(12) . . ?
N2 Ni2 Ni3 92.17(12) . . ?
Ni1 Ni2 Ni3 179.26(4) . . ?
C15 N1 C11 118.5(4) . . ?
C15 N1 Ni3 121.0(3) . . ?
C11 N1 Ni3 120.5(4) . . ?
C15 N2 C21 122.6(4) . . ?
C15 N2 Ni2 117.7(3) . . ?
C21 N2 Ni2 119.7(3) . . ?
C25 N3 C21 119.2(4) . . ?
C25 N3 Ni1 120.6(3) . . ?
C21 N3 Ni1 120.2(3) . . ?
C31 N4 C25 125.3(4) . . ?
C31 N4 C1 115.8(4) . . ?
C25 N4 C1 115.2(5) . . ?
C31 N5 C35 121.0(4) . . ?
C31 N5 Ni1 119.2(3) . . ?
C35 N5 Ni1 119.8(3) . . ?
C35 N6 C41 128.4(4) . . ?
C35 N6 C2 115.4(4) . . ?
C41 N6 C2 114.4(5) . . ?
C41 N7 C45 120.0(4) . . ?
C41 N7 Ni1 120.7(3) . . ?
C45 N7 Ni1 118.9(3) . . ?
C45 N8 C51 121.7(4) . . ?
C45 N8 Ni2 118.8(3) . . ?
C51 N8 Ni2 119.5(3) . . ?
C55 N9 C51 118.5(4) . . ?
C55 N9 Ni3 121.9(3) . . ?
C51 N9 Ni3 119.6(3) . . ?
C61 N10 C65 118.3(4) . . ?
C61 N10 Ni1 121.2(3) . . ?
C65 N10 Ni1 120.2(3) . . ?
C71 N11 C65 123.0(4) . . ?
C71 N11 Ni2 119.5(3) . . ?
C65 N11 Ni2 117.3(3) . . ?
C75 N12 C71 120.2(4) . . ?
C75 N12 Ni3 120.3(3) . . ?
C71 N12 Ni3 119.4(3) . . ?
C81 N13 C75 124.6(5) . . ?
C81 N13 C3 116.2(5) . . ?
C75 N13 C3 116.2(5) . . ?
C85 N14 C81 120.6(4) . . ?
C85 N14 Ni3 119.6(3) . . ?
C81 N14 Ni3 119.7(4) . . ?
C85 N15 C91 126.6(4) . . ?
C85 N15 C4 114.9(4) . . ?
C91 N15 C4 117.0(5) . . ?
C91 N16 C95 119.8(4) . . ?
C91 N16 Ni3 120.2(3) . . ?
C95 N16 Ni3 119.7(3) . . ?
C101 N17 C95 122.3(4) . . ?
C101 N17 Ni2 119.0(3) . . ?
C95 N17 Ni2 118.5(3) . . ?
C105 N18 C101 118.7(4) . . ?
C105 N18 Ni1 121.2(3) . . ?
C101 N18 Ni1 120.0(3) . . ?
N4 C1 H1A 109.5 . . ?
N4 C1 H1B 109.5 . . ?
H1A C1 H1B 109.5 . . ?
N4 C1 H1C 109.5 . . ?
H1A C1 H1C 109.5 . . ?
H1B C1 H1C 109.5 . . ?
N6 C2 H2A 109.5 . . ?
N6 C2 H2B 109.5 . . ?
H2A C2 H2B 109.5 . . ?
N6 C2 H2C 109.5 . . ?
H2A C2 H2C 109.5 . . ?
H2B C2 H2C 109.5 . . ?
N13 C3 H3A 109.5 . . ?
N13 C3 H3B 109.5 . . ?
H3A C3 H3B 109.5 . . ?
N13 C3 H3C 109.5 . . ?
H3A C3 H3C 109.5 . . ?
H3B C3 H3C 109.5 . . ?
N15 C4 H4A 109.5 . . ?
N15 C4 H4B 109.5 . . ?
H4A C4 H4B 109.5 . . ?
N15 C4 H4C 109.5 . . ?
H4A C4 H4C 109.5 . . ?
H4B C4 H4C 109.5 . . ?
N1 C11 C12 123.3(5) . . ?
N1 C11 H11A 118.4 . . ?
C12 C11 H11A 118.4 . . ?
C11 C12 C13 117.8(5) . . ?
C11 C12 H12A 121.1 . . ?
C13 C12 H12A 121.1 . . ?
C14 C13 C12 120.5(5) . . ?
C14 C13 H13A 119.7 . . ?
C12 C13 H13A 119.7 . . ?
C13 C14 C15 119.0(5) . . ?
C13 C14 H14A 120.5 . . ?
C15 C14 H14A 120.5 . . ?
N1 C15 N2 115.5(4) . . ?
N1 C15 C14 120.7(4) . . ?
N2 C15 C14 123.6(4) . . ?
N3 C21 N2 114.5(4) . . ?
N3 C21 C22 120.4(5) . . ?
N2 C21 C22 125.0(5) . . ?
C23 C22 C21 119.1(5) . . ?
C23 C22 H22A 120.4 . . ?
C21 C22 H22A 120.4 . . ?
C22 C23 C24 120.5(5) . . ?
C22 C23 H23A 119.8 . . ?
C24 C23 H23A 119.8 . . ?
C23 C24 C25 119.0(5) . . ?
C23 C24 H24A 120.5 . . ?
C25 C24 H24A 120.5 . . ?
N3 C25 C24 121.7(5) . . ?
N3 C25 N4 117.0(5) . . ?
C24 C25 N4 121.2(5) . . ?
N5 C31 N4 119.7(4) . . ?
N5 C31 C32 119.6(5) . . ?
N4 C31 C32 120.7(5) . . ?
C33 C32 C31 118.9(6) . . ?
C33 C32 H32A 120.5 . . ?
C31 C32 H32A 120.5 . . ?
C34 C33 C32 121.5(6) . . ?
C34 C33 H33A 119.2 . . ?
C32 C33 H33A 119.2 . . ?
C33 C34 C35 118.8(6) . . ?
C33 C34 H34A 120.6 . . ?
C35 C34 H34A 120.6 . . ?
N5 C35 N6 119.8(4) . . ?
N5 C35 C34 120.1(5) . . ?
N6 C35 C34 120.0(5) . . ?
N7 C41 C42 121.4(5) . . ?
N7 C41 N6 118.1(5) . . ?
C42 C41 N6 120.4(5) . . ?
C43 C42 C41 118.2(5) . . ?
C43 C42 H42A 120.9 . . ?
C41 C42 H42A 120.9 . . ?
C44 C43 C42 121.2(5) . . ?
C44 C43 H43A 119.4 . . ?
C42 C43 H43A 119.4 . . ?
C43 C44 C45 118.8(5) . . ?
C43 C44 H44A 120.6 . . ?
C45 C44 H44A 120.6 . . ?
N7 C45 N8 115.2(4) . . ?
N7 C45 C44 120.3(4) . . ?
N8 C45 C44 124.1(4) . . ?
N9 C51 N8 115.2(4) . . ?
N9 C51 C52 120.2(4) . . ?
N8 C51 C52 124.4(5) . . ?
C53 C52 C51 119.6(5) . . ?
C53 C52 H52A 120.2 . . ?
C51 C52 H52A 120.2 . . ?
C52 C53 C54 120.0(6) . . ?
C52 C53 H53A 120.0 . . ?
C54 C53 H53A 120.0 . . ?
C55 C54 C53 117.8(5) . . ?
C55 C54 H54A 121.1 . . ?
C53 C54 H54A 121.1 . . ?
N9 C55 C54 123.9(5) . . ?
N9 C55 H55A 118.1 . . ?
C54 C55 H55A 118.1 . . ?
N10 C61 C62 123.9(5) . . ?
N10 C61 H61A 118.0 . . ?
C62 C61 H61A 118.0 . . ?
C63 C62 C61 118.1(5) . . ?
C63 C62 H62A 120.9 . . ?
C61 C62 H62A 120.9 . . ?
C62 C63 C64 119.3(5) . . ?
C62 C63 H63A 120.4 . . ?
C64 C63 H63A 120.4 . . ?
C63 C64 C65 120.2(5) . . ?
C63 C64 H64A 119.9 . . ?
C65 C64 H64A 119.9 . . ?
N10 C65 N11 115.4(4) . . ?
N10 C65 C64 120.1(5) . . ?
N11 C65 C64 124.3(4) . . ?
N12 C71 N11 115.8(4) . . ?
N12 C71 C72 120.2(5) . . ?
N11 C71 C72 123.7(5) . . ?
C73 C72 C71 119.1(5) . . ?
C73 C72 H72A 120.5 . . ?
C71 C72 H72A 120.5 . . ?
C72 C73 C74 120.7(5) . . ?
C72 C73 H73A 119.7 . . ?
C74 C73 H73A 119.7 . . ?
C73 C74 C75 118.4(5) . . ?
C73 C74 H74A 120.8 . . ?
C75 C74 H74A 120.8 . . ?
N12 C75 C74 121.3(5) . . ?
N12 C75 N13 118.2(4) . . ?
C74 C75 N13 120.5(5) . . ?
N14 C81 C82 120.6(5) . . ?
N14 C81 N13 119.2(4) . . ?
C82 C81 N13 120.2(5) . . ?
C83 C82 C81 118.1(6) . . ?
C83 C82 H82A 120.9 . . ?
C81 C82 H82A 120.9 . . ?
C82 C83 C84 122.2(5) . . ?
C82 C83 H83A 118.9 . . ?
C84 C83 H83A 118.9 . . ?
C83 C84 C85 117.5(6) . . ?
C83 C84 H84A 121.2 . . ?
C85 C84 H84A 121.2 . . ?
N14 C85 N15 119.7(4) . . ?
N14 C85 C84 120.9(5) . . ?
N15 C85 C84 119.3(5) . . ?
N16 C91 C92 122.0(5) . . ?
N16 C91 N15 117.8(5) . . ?
C92 C91 N15 120.2(5) . . ?
C91 C92 C93 118.3(5) . . ?
C91 C92 H92A 120.8 . . ?
C93 C92 H92A 120.8 . . ?
C94 C93 C92 120.4(5) . . ?
C94 C93 H93A 119.8 . . ?
C92 C93 H93A 119.8 . . ?
C93 C94 C95 119.3(5) . . ?
C93 C94 H94A 120.3 . . ?
C95 C94 H94A 120.3 . . ?
N16 C95 N17 115.0(4) . . ?
N16 C95 C94 120.0(4) . . ?
N17 C95 C94 124.6(4) . . ?
N18 C101 N17 115.9(4) . . ?
N18 C101 C102 119.7(4) . . ?
N17 C101 C102 124.4(4) . . ?
C103 C102 C101 120.1(5) . . ?
C103 C102 H10A 120.0 . . ?
C101 C102 H10A 120.0 . . ?
C102 C103 C104 119.8(5) . . ?
C102 C103 H10B 120.1 . . ?
C104 C103 H10B 120.1 . . ?
C105 C104 C103 117.6(5) . . ?
C105 C104 H10C 121.2 . . ?
C103 C104 H10C 121.2 . . ?
N18 C105 C104 124.0(5) . . ?
N18 C105 H10D 118.0 . . ?
C104 C105 H10D 118.0 . . ?
C141 B1 C111 109.4(4) . . ?
C141 B1 C131 108.8(4) . . ?
C111 B1 C131 109.0(4) . . ?
C141 B1 C121 108.3(4) . . ?
C111 B1 C121 110.7(4) . . ?
C131 B1 C121 110.7(4) . . ?
C171 B2 C161 110.1(5) . . ?
C171 B2 C151 105.1(5) . . ?
C161 B2 C151 110.8(5) . . ?
C171 B2 C181 112.1(5) . . ?
C161 B2 C181 106.6(5) . . ?
C151 B2 C181 112.2(5) . . ?
C112 C111 C116 115.2(5) . . ?
C112 C111 B1 125.0(5) . . ?
C116 C111 B1 119.6(5) . . ?
C111 C112 C113 123.4(6) . . ?
C111 C112 H11B 118.3 . . ?
C113 C112 H11B 118.3 . . ?
C114 C113 C112 119.1(6) . . ?
C114 C113 H11C 120.4 . . ?
C112 C113 H11C 120.4 . . ?
C113 C114 C115 120.1(6) . . ?
C113 C114 H11D 120.0 . . ?
C115 C114 H11D 120.0 . . ?
C114 C115 C116 119.2(6) . . ?
C114 C115 H11E 120.4 . . ?
C116 C115 H11E 120.4 . . ?
C115 C116 C111 122.9(6) . . ?
C115 C116 H11F 118.5 . . ?
C111 C116 H11F 118.5 . . ?
C122 C121 C126 113.2(5) . . ?
C122 C121 B1 125.5(5) . . ?
C126 C121 B1 121.2(5) . . ?
C121 C122 C123 123.9(5) . . ?
C121 C122 H12B 118.1 . . ?
C123 C122 H12B 118.1 . . ?
C124 C123 C122 119.8(5) . . ?
C124 C123 H12C 120.1 . . ?
C122 C123 H12C 120.1 . . ?
C125 C124 C123 118.5(5) . . ?
C125 C124 H12D 120.8 . . ?
C123 C124 H12D 120.8 . . ?
C124 C125 C126 120.3(6) . . ?
C124 C125 H12E 119.8 . . ?
C126 C125 H12E 119.8 . . ?
C125 C126 C121 124.3(6) . . ?
C125 C126 H12F 117.9 . . ?
C121 C126 H12F 117.9 . . ?
C136 C131 C132 114.5(5) . . ?
C136 C131 B1 125.2(5) . . ?
C132 C131 B1 120.3(5) . . ?
C131 C132 C133 122.5(6) . . ?
C131 C132 H13B 118.8 . . ?
C133 C132 H13B 118.8 . . ?
C134 C133 C132 120.7(6) . . ?
C134 C133 H13C 119.7 . . ?
C132 C133 H13C 119.7 . . ?
C133 C134 C135 118.4(7) . . ?
C133 C134 H13D 120.8 . . ?
C135 C134 H13D 120.8 . . ?
C136 C135 C134 120.0(7) . . ?
C136 C135 H13E 120.0 . . ?
C134 C135 H13E 120.0 . . ?
C135 C136 C131 123.8(6) . . ?
C135 C136 H13F 118.1 . . ?
C131 C136 H13F 118.1 . . ?
C142 C141 C146 114.3(5) . . ?
C142 C141 B1 121.0(5) . . ?
C146 C141 B1 124.7(4) . . ?
C143 C142 C141 123.5(5) . . ?
C143 C142 H14B 118.3 . . ?
C141 C142 H14B 118.3 . . ?
C144 C143 C142 121.1(6) . . ?
C144 C143 H14C 119.5 . . ?
C142 C143 H14C 119.5 . . ?
C143 C144 C145 116.9(6) . . ?
C143 C144 H14D 121.5 . . ?
C145 C144 H14D 121.5 . . ?
C144 C145 C146 121.5(5) . . ?
C144 C145 H14E 119.2 . . ?
C146 C145 H14E 119.2 . . ?
C145 C146 C141 122.6(5) . . ?
C145 C146 H14F 118.7 . . ?
C141 C146 H14F 118.7 . . ?
C156 C151 C152 115.1(6) . . ?
C156 C151 B2 119.5(6) . . ?
C152 C151 B2 125.4(6) . . ?
C153 C152 C151 122.6(7) . . ?
C153 C152 H15A 118.7 . . ?
C151 C152 H15A 118.7 . . ?
C154 C153 C152 121.7(8) . . ?
C154 C153 H15B 119.1 . . ?
C152 C153 H15B 119.1 . . ?
C153 C154 C155 118.8(8) . . ?
C153 C154 H15C 120.6 . . ?
C155 C154 H15C 120.6 . . ?
C154 C155 C156 119.3(9) . . ?
C154 C155 H15D 107.5 . . ?
C156 C155 H15D 107.5 . . ?
C154 C155 H15E 107.5 . . ?
C156 C155 H15E 107.5 . . ?
H15D C155 H15E 107.0 . . ?
C151 C156 C155 122.5(8) . . ?
C151 C156 H15F 118.8 . . ?
C155 C156 H15F 118.8 . . ?
C162 C161 C166 116.1(6) . . ?
C162 C161 B2 124.2(6) . . ?
C166 C161 B2 119.6(6) . . ?
C161 C162 C163 121.3(7) . . ?
C161 C162 H16A 119.3 . . ?
C163 C162 H16A 119.3 . . ?
C164 C163 C162 121.3(9) . . ?
C164 C163 H16B 119.4 . . ?
C162 C163 H16B 119.4 . . ?
C163 C164 C165 119.6(8) . . ?
C163 C164 H16C 120.2 . . ?
C165 C164 H16C 120.2 . . ?
C166 C165 C164 118.2(8) . . ?
C166 C165 H16D 120.9 . . ?
C164 C165 H16D 120.9 . . ?
C165 C166 C161 123.4(7) . . ?
C165 C166 H16E 118.3 . . ?
C161 C166 H16E 118.3 . . ?
C172 C171 C176 115.1(6) . . ?
C172 C171 B2 122.8(5) . . ?
C176 C171 B2 121.7(6) . . ?
C173 C172 C171 122.6(6) . . ?
C173 C172 H17A 118.7 . . ?
C171 C172 H17A 118.7 . . ?
C174 C173 C172 121.1(7) . . ?
C174 C173 H17B 119.4 . . ?
C172 C173 H17B 119.5 . . ?
C173 C174 C175 118.1(7) . . ?
C173 C174 H17C 120.9 . . ?
C175 C174 H17C 120.9 . . ?
C174 C175 C176 120.9(7) . . ?
C174 C175 H17D 119.5 . . ?
C176 C175 H17D 119.5 . . ?
C175 C176 C171 122.1(7) . . ?
C175 C176 H17E 118.9 . . ?
C171 C176 H17E 118.9 . . ?
C182 C181 C186 114.6(7) . . ?
C182 C181 B2 119.9(6) . . ?
C186 C181 B2 125.3(6) . . ?
C181 C182 C183 123.2(8) . . ?
C181 C182 H18A 118.4 . . ?
C183 C182 H18A 118.4 . . ?
C184 C183 C182 119.5(9) . . ?
C184 C183 H18B 120.2 . . ?
C182 C183 H18B 120.2 . . ?
C183 C184 C185 120.0(9) . . ?
C183 C184 H18C 120.0 . . ?
C185 C184 H18C 120.0 . . ?
C184 C185 C186 120.3(9) . . ?
C184 C185 H18D 119.9 . . ?
C186 C185 H18D 119.9 . . ?
C181 C186 C185 122.4(8) . . ?
C181 C186 H18E 118.8 . . ?
C185 C186 H18E 118.8 . . ?
O1 C1S C3S 117.1(9) . . ?
O1 C1S C2S 120.4(9) . . ?
C3S C1S C2S 122.5(9) . . ?
C1S C2S H2SA 109.5 . . ?
C1S C2S H2SB 109.5 . . ?
H2SA C2S H2SB 109.5 . . ?
C1S C2S H2SC 109.5 . . ?
H2SA C2S H2SC 109.5 . . ?
H2SB C2S H2SC 109.5 . . ?
C1S C3S H3SA 109.5 . . ?
C1S C3S H3SB 109.5 . . ?
H3SA C3S H3SB 109.5 . . ?
C1S C3S H3SC 109.5 . . ?
H3SA C3S H3SC 109.5 . . ?
H3SB C3S H3SC 109.5 . . ?
O2 C4S C6S 113.8(13) . . ?
O2 C4S C5S 125.7(13) . . ?
C6S C4S C5S 120.1(11) . . ?
C4S C5S H5SA 109.5 . . ?
C4S C5S H5SB 109.5 . . ?
H5SA C5S H5SB 109.5 . . ?
C4S C5S H5SC 109.5 . . ?
H5SA C5S H5SC 109.5 . . ?
H5SB C5S H5SC 109.5 . . ?
C4S C6S H6SA 109.5 . . ?
C4S C6S H6SB 109.5 . . ?
H6SA C6S H6SB 109.5 . . ?
C4S C6S H6SC 109.5 . . ?
H6SA C6S H6SC 109.5 . . ?
H6SB C6S H6SC 109.5 . . ?
O3 C7S C8S 130.3(14) . . ?
O3 C7S C9S 113.1(13) . . ?
C8S C7S C9S 116.5(13) . . ?
C7S C8S H8SA 109.5 . . ?
C7S C8S H8SB 109.5 . . ?
H8SA C8S H8SB 109.5 . . ?
C7S C8S H8SC 109.5 . . ?
H8SA C8S H8SC 109.5 . . ?
H8SB C8S H8SC 109.5 . . ?
C7S C9S H9SA 109.5 . . ?
C7S C9S H9SB 109.5 . . ?
H9SA C9S H9SB 109.5 . . ?
C7S C9S H9SC 109.5 . . ?
H9SA C9S H9SC 109.5 . . ?
H9SB C9S H9SC 109.5 . . ?

loop_
_geom_bond_atom_site_label_1
_geom_bond_atom_site_label_2
_geom_bond_distance
_geom_bond_site_symmetry_2
_geom_bond_publ_flag
Ni1 N5 1.982(4) . ?
Ni1 N3 2.004(4) . ?
Ni1 N7 2.013(4) . ?
Ni1 N10 2.100(4) . ?
Ni1 N18 2.111(4) . ?
Ni1 Ni2 2.3527(9) . ?
Ni3 N14 1.990(4) . ?
Ni3 N12 1.999(4) . ?
Ni3 N16 2.001(4) . ?
Ni3 N9 2.107(4) . ?
Ni3 N1 2.119(4) . ?
Ni3 Ni2 2.3560(9) . ?
Ni2 N8 1.879(4) . ?
Ni2 N17 1.889(4) . ?
Ni2 N11 1.890(4) . ?
Ni2 N2 1.895(4) . ?
N1 C15 1.344(6) . ?
N1 C11 1.358(6) . ?
N2 C15 1.372(6) . ?
N2 C21 1.379(6) . ?
N3 C25 1.347(6) . ?
N3 C21 1.359(6) . ?
N4 C31 1.385(7) . ?
N4 C25 1.411(7) . ?
N4 C1 1.485(6) . ?
N5 C31 1.347(6) . ?
N5 C35 1.359(6) . ?
N6 C35 1.374(7) . ?
N6 C41 1.416(6) . ?
N6 C2 1.477(6) . ?
N7 C41 1.339(6) . ?
N7 C45 1.361(6) . ?
N8 C45 1.377(6) . ?
N8 C51 1.381(6) . ?
N9 C55 1.342(6) . ?
N9 C51 1.357(6) . ?
N10 C61 1.331(6) . ?
N10 C65 1.351(6) . ?
N11 C71 1.372(6) . ?
N11 C65 1.377(6) . ?
N12 C75 1.342(6) . ?
N12 C71 1.344(6) . ?
N13 C81 1.390(7) . ?
N13 C75 1.409(7) . ?
N13 C3 1.474(7) . ?
N14 C85 1.338(6) . ?
N14 C81 1.352(6) . ?
N15 C85 1.379(7) . ?
N15 C91 1.417(6) . ?
N15 C4 1.449(7) . ?
N16 C91 1.347(6) . ?
N16 C95 1.363(6) . ?
N17 C101 1.366(6) . ?
N17 C95 1.367(6) . ?
N18 C105 1.343(6) . ?
N18 C101 1.355(6) . ?
C1 H1A 0.9700 . ?
C1 H1B 0.9700 . ?
C1 H1C 0.9700 . ?
C2 H2A 0.9700 . ?
C2 H2B 0.9700 . ?
C2 H2C 0.9700 . ?
C3 H3A 0.9700 . ?
C3 H3B 0.9700 . ?
C3 H3C 0.9700 . ?
C4 H4A 0.9700 . ?
C4 H4B 0.9700 . ?
C4 H4C 0.9700 . ?
C11 C12 1.365(7) . ?
C11 H11A 0.9400 . ?
C12 C13 1.380(8) . ?
C12 H12A 0.9400 . ?
C13 C14 1.366(7) . ?
C13 H13A 0.9400 . ?
C14 C15 1.406(7) . ?
C14 H14A 0.9400 . ?
C21 C22 1.394(7) . ?
C22 C23 1.361(7) . ?
C22 H22A 0.9400 . ?
C23 C24 1.366(8) . ?
C23 H23A 0.9400 . ?
C24 C25 1.374(7) . ?
C24 H24A 0.9400 . ?
C31 C32 1.391(7) . ?
C32 C33 1.376(8) . ?
C32 H32A 0.9400 . ?
C33 C34 1.344(8) . ?
C33 H33A 0.9400 . ?
C34 C35 1.392(7) . ?
C34 H34A 0.9400 . ?
C41 C42 1.378(7) . ?
C42 C43 1.369(7) . ?
C42 H42A 0.9400 . ?
C43 C44 1.364(7) . ?
C43 H43A 0.9400 . ?
C44 C45 1.378(7) . ?
C44 H44A 0.9400 . ?
C51 C52 1.394(7) . ?
C52 C53 1.367(7) . ?
C52 H52A 0.9400 . ?
C53 C54 1.383(8) . ?
C53 H53A 0.9400 . ?
C54 C55 1.357(7) . ?
C54 H54A 0.9400 . ?
C55 H55A 0.9400 . ?
C61 C62 1.368(7) . ?
C61 H61A 0.9400 . ?
C62 C63 1.366(8) . ?
C62 H62A 0.9400 . ?
C63 C64 1.369(7) . ?
C63 H63A 0.9400 . ?
C64 C65 1.388(6) . ?
C64 H64A 0.9400 . ?
C71 C72 1.390(7) . ?
C72 C73 1.358(7) . ?
C72 H72A 0.9400 . ?
C73 C74 1.371(8) . ?
C73 H73A 0.9400 . ?
C74 C75 1.376(7) . ?
C74 H74A 0.9400 . ?
C81 C82 1.381(7) . ?
C82 C83 1.356(8) . ?
C82 H82A 0.9400 . ?
C83 C84 1.373(8) . ?
C83 H83A 0.9400 . ?
C84 C85 1.388(7) . ?
C84 H84A 0.9400 . ?
C91 C92 1.367(7) . ?
C92 C93 1.385(7) . ?
C92 H92A 0.9400 . ?
C93 C94 1.369(7) . ?
C93 H93A 0.9400 . ?
C94 C95 1.386(6) . ?
C94 H94A 0.9400 . ?
C101 C102 1.391(6) . ?
C102 C103 1.367(7) . ?
C102 H10A 0.9400 . ?
C103 C104 1.384(7) . ?
C103 H10B 0.9400 . ?
C104 C105 1.352(7) . ?
C104 H10C 0.9400 . ?
C105 H10D 0.9400 . ?
B1 C141 1.633(8) . ?
B1 C111 1.639(8) . ?
B1 C131 1.646(8) . ?
B1 C121 1.647(7) . ?
B2 C171 1.634(9) . ?
B2 C161 1.635(9) . ?
B2 C151 1.641(8) . ?
B2 C181 1.660(9) . ?
C111 C112 1.385(7) . ?
C111 C116 1.391(7) . ?
C112 C113 1.389(8) . ?
C112 H11B 0.9400 . ?
C113 C114 1.366(8) . ?
C113 H11C 0.9400 . ?
C114 C115 1.382(8) . ?
C114 H11D 0.9400 . ?
C115 C116 1.387(7) . ?
C115 H11E 0.9400 . ?
C116 H11F 0.9400 . ?
C121 C122 1.379(7) . ?
C121 C126 1.386(7) . ?
C122 C123 1.393(7) . ?
C122 H12B 0.9400 . ?
C123 C124 1.378(8) . ?
C123 H12C 0.9400 . ?
C124 C125 1.348(8) . ?
C124 H12D 0.9400 . ?
C125 C126 1.385(8) . ?
C125 H12E 0.9400 . ?
C126 H12F 0.9400 . ?
C131 C136 1.389(8) . ?
C131 C132 1.396(7) . ?
C132 C133 1.402(8) . ?
C132 H13B 0.9400 . ?
C133 C134 1.361(9) . ?
C133 H13C 0.9400 . ?
C134 C135 1.390(10) . ?
C134 H13D 0.9400 . ?
C135 C136 1.377(8) . ?
C135 H13E 0.9400 . ?
C136 H13F 0.9400 . ?
C141 C142 1.384(7) . ?
C141 C146 1.386(7) . ?
C142 C143 1.378(8) . ?
C142 H14B 0.9400 . ?
C143 C144 1.369(8) . ?
C143 H14C 0.9400 . ?
C144 C145 1.373(7) . ?
C144 H14D 0.9400 . ?
C145 C146 1.382(7) . ?
C145 H14E 0.9400 . ?
C146 H14F 0.9400 . ?
C151 C156 1.366(9) . ?
C151 C152 1.384(8) . ?
C152 C153 1.360(10) . ?
C152 H15A 0.9400 . ?
C153 C154 1.335(12) . ?
C153 H15B 0.9400 . ?
C154 C155 1.365(12) . ?
C154 H15C 0.9400 . ?
C155 C156 1.405(9) . ?
C155 H15D 0.9800 . ?
C155 H15E 0.9800 . ?
C156 H15F 0.9400 . ?
C161 C162 1.379(8) . ?
C161 C166 1.403(8) . ?
C162 C163 1.380(10) . ?
C162 H16A 0.9400 . ?
C163 C164 1.368(12) . ?
C163 H16B 0.9400 . ?
C164 C165 1.385(12) . ?
C164 H16C 0.9400 . ?
C165 C166 1.379(10) . ?
C165 H16D 0.9400 . ?
C166 H16E 0.9400 . ?
C171 C172 1.388(8) . ?
C171 C176 1.402(8) . ?
C172 C173 1.376(8) . ?
C172 H17A 0.9400 . ?
C173 C174 1.367(9) . ?
C173 H17B 0.9400 . ?
C174 C175 1.374(10) . ?
C174 H17C 0.9400 . ?
C175 C176 1.379(9) . ?
C175 H17D 0.9400 . ?
C176 H17E 0.9400 . ?
C181 C182 1.382(9) . ?
C181 C186 1.384(9) . ?
C182 C183 1.406(10) . ?
C182 H18A 0.9400 . ?
C183 C184 1.336(11) . ?
C183 H18B 0.9400 . ?
C184 C185 1.356(11) . ?
C184 H18C 0.9400 . ?
C185 C186 1.395(10) . ?
C185 H18D 0.9400 . ?
C186 H18E 0.9400 . ?
O1 C1S 1.225(9) . ?
C1S C3S 1.401(8) . ?
C1S C2S 1.404(7) . ?
C2S H2SA 0.9700 . ?
C2S H2SB 0.9700 . ?
C2S H2SC 0.9700 . ?
C3S H3SA 0.9700 . ?
C3S H3SB 0.9700 . ?
C3S H3SC 0.9700 . ?
O2 C4S 1.249(12) . ?
C4S C6S 1.403(9) . ?
C4S C5S 1.404(9) . ?
C5S H5SA 0.9700 . ?
C5S H5SB 0.9700 . ?
C5S H5SC 0.9700 . ?
C6S H6SA 0.9700 . ?
C6S H6SB 0.9700 . ?
C6S H6SC 0.9700 . ?
O3 C7S 1.250(11) . ?
C7S C8S 1.395(9) . ?
C7S C9S 1.396(9) . ?
C8S H8SA 0.9700 . ?
C8S H8SB 0.9700 . ?
C8S H8SC 0.9700 . ?
C9S H9SA 0.9700 . ?
C9S H9SB 0.9700 . ?
C9S H9SC 0.9700 . ?
